data_7004050
loop_
_publ_author_name
'Klerman, Yulie'
'Ben-Ari, Eyal'
'Diskin-Posner, Yael'
'Leitus, Gregory'
'Shimon, Linda J. W.'
'Ben-David, Yehoshoa'
'Milstein, David'

_publ_section_title
;
 Pyridine-based SNS-iridium and -rhodium sulfide complexes, including
 d8--d8 metal--metal interactions in the solid state
;
_journal_issue 24
_journal_name_full 'Dalton Transactions'
_journal_page_first 3226
_journal_page_last 3234
_journal_paper_doi 10.1039/b802223b
_journal_year 2008
_chemical_formula_moiety 'C16 H25 N O Rh S2, B F4'
_chemical_formula_sum 'C16 H25 B F4 N O Rh S2'
_chemical_formula_weight 501.21
_chemical_name_systematic
;
?
;
_space_group_IT_number 14
_symmetry_cell_setting monoclinic
_symmetry_space_group_name_Hall '-P 2ybc'
_symmetry_space_group_name_H-M 'P 1 21/c 1'
_atom_sites_solution_hydrogens geom
_atom_sites_solution_primary direct
_atom_sites_solution_secondary difmap
_audit_creation_method SHELXL-97
_cell_angle_alpha 90.00
_cell_angle_beta 99.1505(10)
_cell_angle_gamma 90.00
_cell_formula_units_Z 4
_cell_length_a 8.8613(3)
_cell_length_b 10.6136(2)
_cell_length_c 22.1569(7)
_cell_measurement_reflns_used 6154
_cell_measurement_temperature 120(2)
_cell_measurement_theta_max 32.03
_cell_measurement_theta_min 2.55
_cell_volume 2057.34(10)
_computing_cell_refinement HKL
_computing_data_collection 'Collect package (Bruker Nonius)'
_computing_data_reduction HKL
_computing_structure_refinement 'SHELXL-97 (Sheldrick, 1997)'
_computing_structure_solution 'SHELXS-97 (Sheldrick, 1990)'
_diffrn_ambient_temperature 120(2)
_diffrn_measured_fraction_theta_full 0.997
_diffrn_measured_fraction_theta_max 0.997
_diffrn_measurement_device_type 'Nonius KappaCCD'
_diffrn_measurement_method 'phi and omega scans'
_diffrn_radiation_monochromator graphite
_diffrn_radiation_source 'fine-focus sealed tube'
_diffrn_radiation_type MoK\a
_diffrn_radiation_wavelength 0.71073
_diffrn_reflns_av_R_equivalents 0.0430
_diffrn_reflns_av_sigmaI/netI 0.0599
_diffrn_reflns_limit_h_max 13
_diffrn_reflns_limit_h_min -13
_diffrn_reflns_limit_k_max 15
_diffrn_reflns_limit_k_min 0
_diffrn_reflns_limit_l_max 32
_diffrn_reflns_limit_l_min 0
_diffrn_reflns_number 7131
_diffrn_reflns_theta_full 32.02
_diffrn_reflns_theta_max 32.02
_diffrn_reflns_theta_min 2.67
_exptl_absorpt_coefficient_mu 1.073
_exptl_absorpt_correction_T_max 0.9483
_exptl_absorpt_correction_T_min 0.7390
_exptl_absorpt_correction_type empirical
_exptl_absorpt_process_details 'SHELXL-97 (Sheldrick, 1997)'
_exptl_crystal_colour red
_exptl_crystal_density_diffrn 1.618
_exptl_crystal_density_method 'not measured'
_exptl_crystal_description plate
_exptl_crystal_F_000 1016
_exptl_crystal_size_max 0.30
_exptl_crystal_size_mid 0.30
_exptl_crystal_size_min 0.05
_refine_diff_density_max 1.707
_refine_diff_density_min -0.618
_refine_diff_density_rms 0.117
_refine_ls_extinction_method none
_refine_ls_goodness_of_fit_ref 0.974
_refine_ls_hydrogen_treatment constr
_refine_ls_matrix_type full
_refine_ls_number_parameters 246
_refine_ls_number_reflns 7131
_refine_ls_number_restraints 0
_refine_ls_restrained_S_all 0.974
_refine_ls_R_factor_all 0.0696
_refine_ls_R_factor_gt 0.0405
_refine_ls_shift/su_max 0.005
_refine_ls_shift/su_mean 0.000
_refine_ls_structure_factor_coef Fsqd
_refine_ls_weighting_details 'calc w=1/[\s^2^(Fo^2^)+(0.0504P)^2^+0.0000P] where P=(Fo^2^+2Fc^2^)/3'
_refine_ls_weighting_scheme calc
_refine_ls_wR_factor_gt 0.0890
_refine_ls_wR_factor_ref 0.0967
_reflns_number_gt 5050
_reflns_number_total 7131
_reflns_threshold_expression >2sigma(I)
_cod_data_source_file b802223b.txt
_cod_data_source_block m777a
_cod_depositor_comments
;
The following automatic conversions were performed:
'_symmetry_cell_setting' value 'Monoclinic' changed to 'monoclinic'
according to '/home/saulius/struct/CIF-dictionaries/cif_core.dic'
dictionary named 'cif_core.dic' version 2.4.1 from 2010-06-29.

Automatic conversion script
Id: cif_fix_enum 1527 2010-12-29 10:47:43Z saulius 
;
_cod_original_cell_volume 2057.36(10)
_cod_original_sg_symbol_H-M P2(1)/c
_cod_database_code 7004050

loop_
_symmetry_equiv_pos_as_xyz
'x, y, z'
'-x, y+1/2, -z+1/2'
'-x, -y, -z'
'x, -y-1/2, z-1/2'

loop_
_atom_site_label
_atom_site_type_symbol
_atom_site_fract_x
_atom_site_fract_y
_atom_site_fract_z
_atom_site_U_iso_or_equiv
_atom_site_adp_type
_atom_site_occupancy
_atom_site_symmetry_multiplicity
_atom_site_calc_flag
_atom_site_refinement_flags
_atom_site_disorder_assembly
_atom_site_disorder_group
Rh1 Rh 0.09622(2) 0.038746(15) 0.446048(8) 0.01967(6) Uani 1 1 d . . .
S1 S 0.07348(7) -0.15889(5) 0.40193(3) 0.02367(13) Uani 1 1 d . . .
S2 S 0.09316(7) 0.24876(5) 0.47260(3) 0.02296(13) Uani 1 1 d . . .
O1 O 0.3789(2) -0.02383(19) 0.53239(10) 0.0365(5) Uani 1 1 d . . .
C1 C 0.2745(3) 0.0016(2) 0.49769(12) 0.0251(5) Uani 1 1 d . . .
N1 N -0.1105(2) 0.07518(18) 0.39218(9) 0.0213(4) Uani 1 1 d . . .
C2 C -0.1263(3) -0.1490(2) 0.36795(12) 0.0267(5) Uani 1 1 d . . .
H2A H -0.1407 -0.1945 0.3284 0.032 Uiso 1 1 calc R . .
H2B H -0.1882 -0.1927 0.3950 0.032 Uiso 1 1 calc R . .
C3 C -0.1857(3) -0.0180(2) 0.35708(11) 0.0232(5) Uani 1 1 d . . .
C4 C -0.3173(3) 0.0066(3) 0.31664(12) 0.0298(5) Uani 1 1 d . . .
H4 H -0.3662 -0.0586 0.2914 0.036 Uiso 1 1 calc R . .
C5 C -0.3775(3) 0.1272(3) 0.31315(12) 0.0329(6) Uani 1 1 d . . .
H5 H -0.4673 0.1459 0.2851 0.040 Uiso 1 1 calc R . .
C6 C -0.3057(3) 0.2200(2) 0.35093(12) 0.0297(6) Uani 1 1 d . . .
H6 H -0.3475 0.3026 0.3498 0.036 Uiso 1 1 calc R . .
C7 C -0.1737(3) 0.1926(2) 0.39022(11) 0.0239(5) Uani 1 1 d . . .
C8 C -0.1007(3) 0.2868(2) 0.43645(12) 0.0273(5) Uani 1 1 d . . .
H8A H -0.1655 0.2953 0.4687 0.033 Uiso 1 1 calc R . .
H8B H -0.0991 0.3697 0.4161 0.033 Uiso 1 1 calc R . .
C9 C 0.1737(3) -0.1601(2) 0.33414(13) 0.0341(6) Uani 1 1 d . . .
C10 C 0.1201(4) -0.0529(2) 0.28990(14) 0.0434(8) Uani 1 1 d . . .
H10A H 0.1335 0.0276 0.3117 0.065 Uiso 1 1 calc R . .
H10B H 0.0119 -0.0648 0.2731 0.065 Uiso 1 1 calc R . .
H10C H 0.1806 -0.0529 0.2565 0.065 Uiso 1 1 calc R . .
C11 C 0.1385(4) -0.2881(3) 0.30265(15) 0.0498(9) Uani 1 1 d . . .
H11A H 0.1909 -0.2939 0.2670 0.075 Uiso 1 1 calc R . .
H11B H 0.0279 -0.2961 0.2894 0.075 Uiso 1 1 calc R . .
H11C H 0.1740 -0.3560 0.3314 0.075 Uiso 1 1 calc R . .
C12 C 0.3408(4) -0.1489(3) 0.36017(17) 0.0534(9) Uani 1 1 d . . .
H12A H 0.3676 -0.2123 0.3922 0.080 Uiso 1 1 calc R . .
H12B H 0.3613 -0.0646 0.3776 0.080 Uiso 1 1 calc R . .
H12C H 0.4021 -0.1623 0.3276 0.080 Uiso 1 1 calc R . .
C13 C 0.2184(3) 0.3443(2) 0.42921(12) 0.0270(5) Uani 1 1 d . . .
C14 C 0.1700(4) 0.3311(3) 0.36013(13) 0.0403(7) Uani 1 1 d . . .
H14A H 0.2432 0.3757 0.3390 0.060 Uiso 1 1 calc R . .
H14B H 0.0680 0.3675 0.3482 0.060 Uiso 1 1 calc R . .
H14C H 0.1679 0.2418 0.3489 0.060 Uiso 1 1 calc R . .
C15 C 0.2057(4) 0.4799(2) 0.45057(15) 0.0402(7) Uani 1 1 d . . .
H15A H 0.2315 0.4835 0.4952 0.060 Uiso 1 1 calc R . .
H15B H 0.1009 0.5101 0.4380 0.060 Uiso 1 1 calc R . .
H15C H 0.2765 0.5333 0.4323 0.060 Uiso 1 1 calc R . .
C16 C 0.3792(3) 0.2948(3) 0.44964(15) 0.0391(7) Uani 1 1 d . . .
H16A H 0.4523 0.3471 0.4321 0.059 Uiso 1 1 calc R . .
H16B H 0.3858 0.2076 0.4357 0.059 Uiso 1 1 calc R . .
H16C H 0.4032 0.2976 0.4943 0.059 Uiso 1 1 calc R . .
B1 B -0.3635(4) 0.5805(3) 0.34423(16) 0.0361(7) Uani 1 1 d . . .
F1 F -0.3729(2) 0.68079(15) 0.30415(9) 0.0499(5) Uani 1 1 d . A .
F2 F -0.3863(7) 0.6359(8) 0.39982(15) 0.0599(19) Uani 0.71(2) 1 d P A 1
F2B F -0.4296(16) 0.5809(17) 0.3949(5) 0.064(3) Uiso 0.29(2) 1 d P A 2
F3 F -0.2164(2) 0.53322(15) 0.35460(9) 0.0482(5) Uani 1 1 d . A .
F4 F -0.4663(2) 0.49026(18) 0.31982(12) 0.0738(7) Uani 1 1 d . A .

loop_
_atom_site_aniso_label
_atom_site_aniso_U_11
_atom_site_aniso_U_22
_atom_site_aniso_U_33
_atom_site_aniso_U_23
_atom_site_aniso_U_13
_atom_site_aniso_U_12
Rh1 0.01898(9) 0.02026(9) 0.01972(10) 0.00041(7) 0.00292(7) 0.00090(7)
S1 0.0268(3) 0.0203(2) 0.0252(3) 0.0002(2) 0.0078(3) 0.0001(2)
S2 0.0264(3) 0.0214(3) 0.0211(3) -0.0017(2) 0.0039(2) 0.0006(2)
O1 0.0205(9) 0.0568(13) 0.0319(10) 0.0122(9) 0.0035(8) 0.0028(8)
C1 0.0208(12) 0.0302(11) 0.0241(13) 0.0019(10) 0.0037(10) -0.0006(10)
N1 0.0211(10) 0.0246(9) 0.0186(10) -0.0004(8) 0.0046(8) 0.0015(8)
C2 0.0272(13) 0.0270(12) 0.0259(13) -0.0023(10) 0.0039(11) -0.0051(10)
C3 0.0214(11) 0.0299(12) 0.0187(11) -0.0011(9) 0.0045(9) -0.0031(9)
C4 0.0286(13) 0.0383(13) 0.0219(13) 0.0005(11) 0.0019(11) -0.0063(11)
C5 0.0240(13) 0.0484(15) 0.0248(14) 0.0085(12) -0.0011(11) 0.0009(11)
C6 0.0258(13) 0.0342(13) 0.0294(14) 0.0072(11) 0.0051(11) 0.0049(10)
C7 0.0244(12) 0.0253(11) 0.0230(12) 0.0018(9) 0.0070(10) 0.0028(9)
C8 0.0301(13) 0.0254(11) 0.0265(13) -0.0014(10) 0.0048(11) 0.0071(10)
C9 0.0401(16) 0.0305(12) 0.0371(16) -0.0047(11) 0.0228(14) 0.0001(11)
C10 0.068(2) 0.0330(14) 0.0359(17) 0.0033(12) 0.0296(17) 0.0006(13)
C11 0.078(2) 0.0331(14) 0.0459(19) -0.0092(13) 0.0351(19) 0.0013(15)
C12 0.0366(17) 0.066(2) 0.064(2) -0.0106(18) 0.0268(17) 0.0057(15)
C13 0.0335(13) 0.0219(10) 0.0265(13) 0.0003(10) 0.0076(11) -0.0044(10)
C14 0.057(2) 0.0363(14) 0.0291(15) 0.0023(12) 0.0126(15) -0.0115(13)
C15 0.0543(19) 0.0230(12) 0.0441(18) -0.0039(11) 0.0099(16) -0.0067(12)
C16 0.0343(15) 0.0363(14) 0.0501(19) 0.0005(13) 0.0169(14) -0.0072(12)
B1 0.0392(18) 0.0317(14) 0.0345(18) 0.0017(14) -0.0027(15) 0.0032(14)
F1 0.0540(11) 0.0345(9) 0.0523(12) 0.0118(8) -0.0188(9) -0.0138(8)
F2 0.064(3) 0.074(4) 0.0429(19) -0.0101(17) 0.0110(16) 0.010(2)
F3 0.0364(10) 0.0467(10) 0.0584(13) 0.0050(8) -0.0020(9) 0.0087(8)
F4 0.0548(13) 0.0385(9) 0.112(2) 0.0249(12) -0.0365(13) -0.0157(9)

loop_
_atom_type_symbol
_atom_type_description
_atom_type_scat_dispersion_real
_atom_type_scat_dispersion_imag
_atom_type_scat_source
C C 0.0033 0.0016 'International Tables Vol C Tables 4.2.6.8 and 6.1.1.4'
H H 0.0000 0.0000 'International Tables Vol C Tables 4.2.6.8 and 6.1.1.4'
S S 0.1246 0.1234 'International Tables Vol C Tables 4.2.6.8 and 6.1.1.4'
Rh Rh -1.1178 0.9187 'International Tables Vol C Tables 4.2.6.8 and 6.1.1.4'
F F 0.0171 0.0103 'International Tables Vol C Tables 4.2.6.8 and 6.1.1.4'
B B 0.0013 0.0007 'International Tables Vol C Tables 4.2.6.8 and 6.1.1.4'
O O 0.0106 0.0060 'International Tables Vol C Tables 4.2.6.8 and 6.1.1.4'
N N 0.0061 0.0033 'International Tables Vol C Tables 4.2.6.8 and 6.1.1.4'

loop_
_geom_angle_atom_site_label_1
_geom_angle_atom_site_label_2
_geom_angle_atom_site_label_3
_geom_angle
_geom_angle_site_symmetry_1
_geom_angle_site_symmetry_3
_geom_angle_publ_flag
C1 Rh1 N1 176.43(9) . . ?
C1 Rh1 S2 95.28(8) . . ?
N1 Rh1 S2 85.46(6) . . ?
C1 Rh1 S1 94.43(8) . . ?
N1 Rh1 S1 85.15(6) . . ?
S2 Rh1 S1 169.09(2) . . ?
C2 S1 C9 102.99(13) . . ?
C2 S1 Rh1 97.87(8) . . ?
C9 S1 Rh1 109.09(8) . . ?
C8 S2 C13 104.36(12) . . ?
C8 S2 Rh1 98.67(8) . . ?
C13 S2 Rh1 111.06(7) . . ?
O1 C1 Rh1 175.5(2) . . ?
C3 N1 C7 118.9(2) . . ?
C3 N1 Rh1 120.22(16) . . ?
C7 N1 Rh1 120.89(17) . . ?
C3 C2 S1 114.64(17) . . ?
C3 C2 H2A 108.6 . . ?
S1 C2 H2A 108.6 . . ?
C3 C2 H2B 108.6 . . ?
S1 C2 H2B 108.6 . . ?
H2A C2 H2B 107.6 . . ?
N1 C3 C4 121.3(2) . . ?
N1 C3 C2 117.1(2) . . ?
C4 C3 C2 121.5(2) . . ?
C3 C4 C5 119.4(3) . . ?
C3 C4 H4 120.3 . . ?
C5 C4 H4 120.3 . . ?
C6 C5 C4 119.3(3) . . ?
C6 C5 H5 120.3 . . ?
C4 C5 H5 120.3 . . ?
C7 C6 C5 119.8(2) . . ?
C7 C6 H6 120.1 . . ?
C5 C6 H6 120.1 . . ?
N1 C7 C6 121.2(2) . . ?
N1 C7 C8 117.1(2) . . ?
C6 C7 C8 121.5(2) . . ?
C7 C8 S2 115.22(16) . . ?
C7 C8 H8A 108.5 . . ?
S2 C8 H8A 108.5 . . ?
C7 C8 H8B 108.5 . . ?
S2 C8 H8B 108.5 . . ?
H8A C8 H8B 107.5 . . ?
C12 C9 C10 111.9(2) . . ?
C12 C9 C11 111.2(2) . . ?
C10 C9 C11 110.3(3) . . ?
C12 C9 S1 104.9(2) . . ?
C10 C9 S1 111.89(17) . . ?
C11 C9 S1 106.51(17) . . ?
C9 C10 H10A 109.5 . . ?
C9 C10 H10B 109.5 . . ?
H10A C10 H10B 109.5 . . ?
C9 C10 H10C 109.5 . . ?
H10A C10 H10C 109.5 . . ?
H10B C10 H10C 109.5 . . ?
C9 C11 H11A 109.5 . . ?
C9 C11 H11B 109.5 . . ?
H11A C11 H11B 109.5 . . ?
C9 C11 H11C 109.5 . . ?
H11A C11 H11C 109.5 . . ?
H11B C11 H11C 109.5 . . ?
C9 C12 H12A 109.5 . . ?
C9 C12 H12B 109.5 . . ?
H12A C12 H12B 109.5 . . ?
C9 C12 H12C 109.5 . . ?
H12A C12 H12C 109.5 . . ?
H12B C12 H12C 109.5 . . ?
C16 C13 C15 110.3(2) . . ?
C16 C13 C14 111.5(2) . . ?
C15 C13 C14 112.0(2) . . ?
C16 C13 S2 105.28(17) . . ?
C15 C13 S2 105.77(17) . . ?
C14 C13 S2 111.66(18) . . ?
C13 C14 H14A 109.5 . . ?
C13 C14 H14B 109.5 . . ?
H14A C14 H14B 109.5 . . ?
C13 C14 H14C 109.5 . . ?
H14A C14 H14C 109.5 . . ?
H14B C14 H14C 109.5 . . ?
C13 C15 H15A 109.5 . . ?
C13 C15 H15B 109.5 . . ?
H15A C15 H15B 109.5 . . ?
C13 C15 H15C 109.5 . . ?
H15A C15 H15C 109.5 . . ?
H15B C15 H15C 109.5 . . ?
C13 C16 H16A 109.5 . . ?
C13 C16 H16B 109.5 . . ?
H16A C16 H16B 109.5 . . ?
C13 C16 H16C 109.5 . . ?
H16A C16 H16C 109.5 . . ?
H16B C16 H16C 109.5 . . ?
F2B B1 F2 29.2(6) . . ?
F2B B1 F4 88.9(9) . . ?
F2 B1 F4 117.2(5) . . ?
F2B B1 F3 112.7(5) . . ?
F2 B1 F3 105.6(3) . . ?
F4 B1 F3 111.2(3) . . ?
F2B B1 F1 123.0(6) . . ?
F2 B1 F1 103.8(4) . . ?
F4 B1 F1 108.5(3) . . ?
F3 B1 F1 110.2(3) . . ?
B1 F2B F4 46.1(5) . . ?
B1 F4 F2B 45.0(5) . . ?

loop_
_geom_bond_atom_site_label_1
_geom_bond_atom_site_label_2
_geom_bond_distance
_geom_bond_site_symmetry_2
_geom_bond_publ_flag
Rh1 C1 1.840(3) . ?
Rh1 N1 2.058(2) . ?
Rh1 S2 2.3067(6) . ?
Rh1 S1 2.3095(6) . ?
S1 C2 1.813(3) . ?
S1 C9 1.863(2) . ?
S2 C8 1.822(3) . ?
S2 C13 1.877(2) . ?
O1 C1 1.137(3) . ?
N1 C3 1.365(3) . ?
N1 C7 1.364(3) . ?
C2 C3 1.493(3) . ?
C2 H2A 0.9900 . ?
C2 H2B 0.9900 . ?
C3 C4 1.378(4) . ?
C4 C5 1.384(4) . ?
C4 H4 0.9500 . ?
C5 C6 1.381(4) . ?
C5 H5 0.9500 . ?
C6 C7 1.373(4) . ?
C6 H6 0.9500 . ?
C7 C8 1.503(3) . ?
C8 H8A 0.9900 . ?
C8 H8B 0.9900 . ?
C9 C12 1.506(4) . ?
C9 C10 1.527(4) . ?
C9 C11 1.536(4) . ?
C10 H10A 0.9800 . ?
C10 H10B 0.9800 . ?
C10 H10C 0.9800 . ?
C11 H11A 0.9800 . ?
C11 H11B 0.9800 . ?
C11 H11C 0.9800 . ?
C12 H12A 0.9800 . ?
C12 H12B 0.9800 . ?
C12 H12C 0.9800 . ?
C13 C16 1.518(4) . ?
C13 C15 1.525(3) . ?
C13 C14 1.529(4) . ?
C14 H14A 0.9800 . ?
C14 H14B 0.9800 . ?
C14 H14C 0.9800 . ?
C15 H15A 0.9800 . ?
C15 H15B 0.9800 . ?
C15 H15C 0.9800 . ?
C16 H16A 0.9800 . ?
C16 H16B 0.9800 . ?
C16 H16C 0.9800 . ?
B1 F2B 1.345(10) . ?
B1 F2 1.408(5) . ?
B1 F4 1.372(4) . ?
B1 F3 1.382(4) . ?
B1 F1 1.380(4) . ?
F2B F4 1.904(16) . ?

loop_
_geom_torsion_atom_site_label_1
_geom_torsion_atom_site_label_2
_geom_torsion_atom_site_label_3
_geom_torsion_atom_site_label_4
_geom_torsion
_geom_torsion_site_symmetry_1
_geom_torsion_site_symmetry_2
_geom_torsion_site_symmetry_3
_geom_torsion_site_symmetry_4
_geom_torsion_publ_flag
C1 Rh1 S1 C2 163.11(11) . . . . ?
N1 Rh1 S1 C2 -13.33(9) . . . . ?
S2 Rh1 S1 C2 -44.06(14) . . . . ?
C1 Rh1 S1 C9 -90.15(13) . . . . ?
N1 Rh1 S1 C9 93.41(12) . . . . ?
S2 Rh1 S1 C9 62.68(16) . . . . ?
C1 Rh1 S2 C8 -168.17(11) . . . . ?
N1 Rh1 S2 C8 8.33(9) . . . . ?
S1 Rh1 S2 C8 39.04(14) . . . . ?
C1 Rh1 S2 C13 82.71(12) . . . . ?
N1 Rh1 S2 C13 -100.79(11) . . . . ?
S1 Rh1 S2 C13 -70.08(15) . . . . ?
S2 Rh1 N1 C3 178.54(16) . . . . ?
S1 Rh1 N1 C3 4.10(15) . . . . ?
S2 Rh1 N1 C7 -0.59(16) . . . . ?
S1 Rh1 N1 C7 -175.02(16) . . . . ?
C9 S1 C2 C3 -88.97(19) . . . . ?
Rh1 S1 C2 C3 22.80(18) . . . . ?
C7 N1 C3 C4 4.9(3) . . . . ?
Rh1 N1 C3 C4 -174.20(17) . . . . ?
C7 N1 C3 C2 -170.39(19) . . . . ?
Rh1 N1 C3 C2 10.5(3) . . . . ?
S1 C2 C3 N1 -23.8(3) . . . . ?
S1 C2 C3 C4 160.91(18) . . . . ?
N1 C3 C4 C5 -2.4(3) . . . . ?
C2 C3 C4 C5 172.7(2) . . . . ?
C3 C4 C5 C6 -0.9(4) . . . . ?
C4 C5 C6 C7 1.7(4) . . . . ?
C3 N1 C7 C6 -4.1(3) . . . . ?
Rh1 N1 C7 C6 174.99(16) . . . . ?
C3 N1 C7 C8 170.70(19) . . . . ?
Rh1 N1 C7 C8 -10.2(3) . . . . ?
C5 C6 C7 N1 0.9(3) . . . . ?
C5 C6 C7 C8 -173.8(2) . . . . ?
N1 C7 C8 S2 18.2(3) . . . . ?
C6 C7 C8 S2 -166.94(18) . . . . ?
C13 S2 C8 C7 98.54(18) . . . . ?
Rh1 S2 C8 C7 -15.93(18) . . . . ?
C2 S1 C9 C12 171.85(18) . . . . ?
Rh1 S1 C9 C12 68.65(19) . . . . ?
C2 S1 C9 C10 50.4(2) . . . . ?
Rh1 S1 C9 C10 -52.8(2) . . . . ?
C2 S1 C9 C11 -70.2(2) . . . . ?
Rh1 S1 C9 C11 -173.45(19) . . . . ?
C8 S2 C13 C16 -168.89(17) . . . . ?
Rh1 S2 C13 C16 -63.51(18) . . . . ?
C8 S2 C13 C15 74.4(2) . . . . ?
Rh1 S2 C13 C15 179.73(17) . . . . ?
C8 S2 C13 C14 -47.7(2) . . . . ?
Rh1 S2 C13 C14 57.7(2) . . . . ?
F2 B1 F2B F4 166.2(10) . . . . ?
F3 B1 F2B F4 -112.6(5) . . . . ?
F1 B1 F2B F4 111.5(6) . . . . ?
F2 B1 F4 F2B -7.5(5) . . . . ?
F3 B1 F4 F2B 114.0(5) . . . . ?
F1 B1 F4 F2B -124.6(5) . . . . ?
